data_2018348
loop_
_publ_author_name
'Aparici Plaza, Luis'
'Chojnacki, Jaroslaw'

_publ_section_title
;
 Influence of chloroform on crystalline products yielded in reactions of
 5,10,15,20-tetraphenylporphyrin with HCl and copper(II) salts
;
_journal_coeditor_code FN3092
_journal_issue 1
_journal_name_full 'Acta Crystallographica Section C'
_journal_page_first m24
_journal_page_last m28
_journal_paper_doi 10.1107/S0108270111054102
_journal_volume 68
_journal_year 2012
_chemical_formula_iupac '[Cu (C44 H28 N4)]'
_chemical_formula_moiety 'C44 H28 Cu N4'
_chemical_formula_sum 'C44 H28 Cu N4'
_chemical_formula_weight 676.24
_chemical_name_systematic
;
(5,10,15,20-tetraphenylporphyrinato)copper(II)
;
_space_group_IT_number 14
_symmetry_cell_setting monoclinic
_symmetry_space_group_name_Hall '-P 2yn'
_symmetry_space_group_name_H-M 'P 1 21/n 1'
_atom_sites_solution_hydrogens geom
_atom_sites_solution_primary direct
_atom_sites_solution_secondary difmap
_audit_conform_dict_name cif_core.dic
_audit_conform_dict_version 2.4
_audit_creation_method 'WinGX routine CIF_UPDATE'
_cell_angle_alpha 90
_cell_angle_beta 118.560(10)
_cell_angle_gamma 90
_cell_formula_units_Z 2
_cell_length_a 14.5813(12)
_cell_length_b 8.6068(5)
_cell_length_c 14.6191(11)
_cell_measurement_reflns_used 11910
_cell_measurement_temperature 120(2)
_cell_measurement_theta_max 26.0
_cell_measurement_theta_min 2.31
_cell_volume 1611.4(3)
_computing_cell_refinement 'CrysAlis PRO (Oxford Diffraction, 2006)'
_computing_data_collection 'CrysAlis PRO (Oxford Diffraction, 2006)'
_computing_data_reduction 'CrysAlis PRO (Oxford Diffraction, 2006)'
_computing_molecular_graphics 'Mercury (Macrae <i>et al.</i>, 2006)'
_computing_publication_material 'WinGX (Farrugia, 1999), publCIF (Westrip, 2010) and PLATON (Spek, 2009)'
_computing_structure_refinement 'SHELXL97 (Sheldrick, 2008)'
_computing_structure_solution 'SHELXS97 (Sheldrick, 2008)'
_diffrn_ambient_temperature 120(2)
_diffrn_detector_area_resol_mean 8.1883
_diffrn_measured_fraction_theta_full 1
_diffrn_measured_fraction_theta_max 1
_diffrn_measurement_device_type 'KM-4-CCD Sapphire2 (large Be window)'
_diffrn_measurement_method '\w scans'
_diffrn_radiation_monochromator graphite
_diffrn_radiation_type MoK\a
_diffrn_radiation_wavelength 0.71073
_diffrn_reflns_av_R_equivalents 0.0518
_diffrn_reflns_limit_h_max 16
_diffrn_reflns_limit_h_min -17
_diffrn_reflns_limit_k_max 10
_diffrn_reflns_limit_k_min -10
_diffrn_reflns_limit_l_max 18
_diffrn_reflns_limit_l_min -17
_diffrn_reflns_number 11911
_diffrn_reflns_theta_full 25.99
_diffrn_reflns_theta_max 25.99
_diffrn_reflns_theta_min 2.73
_exptl_absorpt_coefficient_mu 0.718
_exptl_absorpt_correction_T_max 0.992
_exptl_absorpt_correction_T_min 0.777
_exptl_absorpt_correction_type analytical
_exptl_absorpt_process_details
;
[CrysAlis PRO (Oxford Diffraction, 2006), a multifaceted crystal
model based on expressions derived by Clark & Reid (1995)]
;
_exptl_crystal_colour blue
_exptl_crystal_density_diffrn 1.394
_exptl_crystal_density_method 'not measured'
_exptl_crystal_description plate
_exptl_crystal_F_000 698
_exptl_crystal_size_max 0.53
_exptl_crystal_size_mid 0.23
_exptl_crystal_size_min 0.02
_refine_diff_density_max 0.627
_refine_diff_density_min -0.479
_refine_ls_extinction_method none
_refine_ls_goodness_of_fit_ref 0.955
_refine_ls_hydrogen_treatment constr
_refine_ls_matrix_type full
_refine_ls_number_parameters 223
_refine_ls_number_reflns 3167
_refine_ls_number_restraints 0
_refine_ls_restrained_S_all 0.955
_refine_ls_R_factor_all 0.0729
_refine_ls_R_factor_gt 0.052
_refine_ls_shift/su_max 0
_refine_ls_shift/su_mean 0
_refine_ls_structure_factor_coef Fsqd
_refine_ls_weighting_details 'calc w=1/[\s^2^(Fo^2^)+(0.1054P)^2^] where P=(Fo^2^+2Fc^2^)/3'
_refine_ls_weighting_scheme calc
_refine_ls_wR_factor_gt 0.1376
_refine_ls_wR_factor_ref 0.1474
_reflns_number_gt 2288
_reflns_number_total 3167
_reflns_threshold_expression I>2\s(I)
_cod_data_source_file fn3092.cif
_cod_data_source_block II
_cod_original_cell_volume 1611.4(2)
_cod_original_sg_symbol_H-M 'P 21/n'
_cod_database_code 2018348
_cod_database_fobs_code 2018348

loop_
_symmetry_equiv_pos_as_xyz
'x, y, z'
'-x+1/2, y+1/2, -z+1/2'
'-x, -y, -z'
'x-1/2, -y-1/2, z-1/2'

loop_
_atom_site_type_symbol
_atom_site_label
_atom_site_fract_x
_atom_site_fract_y
_atom_site_fract_z
_atom_site_U_iso_or_equiv
_atom_site_adp_type
_atom_site_calc_flag
_atom_site_refinement_flags
_atom_site_occupancy
_atom_site_symmetry_multiplicity
Cu Cu1 0 0 0 0.02046(19) Uani d S 1 2
N N1 -0.13381(19) 0.0220(3) 0.00558(19) 0.0185(5) Uani d . 1 1
N N2 0.08109(19) 0.0314(3) 0.15490(19) 0.0189(6) Uani d . 1 1
C C1 -0.2336(2) 0.0143(3) -0.0767(2) 0.0181(6) Uani d . 1 1
C C2 -0.3075(3) 0.0505(4) -0.0407(2) 0.0243(7) Uani d . 1 1
H H2 -0.3813 0.0535 -0.0821 0.029 Uiso calc R 1 1
C C3 -0.2532(2) 0.0792(4) 0.0618(2) 0.0244(7) Uani d . 1 1
H H3 -0.2811 0.1079 0.1063 0.029 Uiso calc R 1 1
C C4 -0.1448(2) 0.0583(4) 0.0913(2) 0.0198(6) Uani d . 1 1
C C5 -0.0640(2) 0.0744(4) 0.1933(2) 0.0204(6) Uani d . 1 1
C C6 -0.0919(2) 0.1097(4) 0.2774(2) 0.0239(7) Uani d . 1 1
C C7 -0.0763(3) 0.2575(4) 0.3195(3) 0.0319(8) Uani d . 1 1
H H7 -0.0496 0.3375 0.2941 0.038 Uiso calc R 1 1
C C8 -0.1001(3) 0.2881(5) 0.3995(3) 0.0403(9) Uani d . 1 1
H H8 -0.0886 0.3894 0.4287 0.048 Uiso calc R 1 1
C C9 -0.1392(3) 0.1763(5) 0.4365(3) 0.0443(10) Uani d . 1 1
H H9 -0.1529 0.1987 0.4924 0.053 Uiso calc R 1 1
C C10 -0.1593(4) 0.0289(5) 0.3923(3) 0.0504(11) Uani d . 1 1
H H10 -0.1892 -0.0491 0.4158 0.06 Uiso calc R 1 1
C C11 -0.1347(3) -0.0027(4) 0.3130(3) 0.0381(9) Uani d . 1 1
H H11 -0.1477 -0.1035 0.2829 0.046 Uiso calc R 1 1
C C12 0.0413(2) 0.0612(4) 0.2208(2) 0.0198(6) Uani d . 1 1
C C13 0.1251(2) 0.0847(4) 0.3255(2) 0.0245(7) Uani d . 1 1
H H13 0.1182 0.105 0.3859 0.029 Uiso calc R 1 1
C C14 0.2145(3) 0.0721(4) 0.3208(2) 0.0239(7) Uani d . 1 1
H H14 0.2831 0.0838 0.3774 0.029 Uiso calc R 1 1
C C15 0.1879(2) 0.0378(3) 0.2149(2) 0.0194(7) Uani d . 1 1
C C16 0.2610(2) 0.0169(3) 0.1798(2) 0.0177(6) Uani d . 1 1
C C17 0.3745(2) 0.0278(3) 0.2577(2) 0.0200(6) Uani d . 1 1
C C18 0.4207(2) -0.0821(3) 0.3356(2) 0.0208(7) Uani d . 1 1
H H18 0.3798 -0.1647 0.3399 0.025 Uiso calc R 1 1
C C19 0.5257(2) -0.0737(4) 0.4074(2) 0.0248(7) Uani d . 1 1
H H19 0.5565 -0.151 0.4598 0.03 Uiso calc R 1 1
C C20 0.5855(3) 0.0466(4) 0.4029(3) 0.0271(7) Uani d . 1 1
H H20 0.6575 0.0531 0.4523 0.033 Uiso calc R 1 1
C C21 0.5403(3) 0.1570(4) 0.3265(3) 0.0327(8) Uani d . 1 1
H H21 0.5816 0.2402 0.3235 0.039 Uiso calc R 1 1
C C22 0.4354(3) 0.1493(4) 0.2535(3) 0.0276(7) Uani d . 1 1
H H22 0.4053 0.2264 0.2009 0.033 Uiso calc R 1 1

loop_
_atom_site_aniso_label
_atom_site_aniso_U_11
_atom_site_aniso_U_22
_atom_site_aniso_U_33
_atom_site_aniso_U_12
_atom_site_aniso_U_13
_atom_site_aniso_U_23
Cu1 0.0218(3) 0.0221(3) 0.0147(3) 0.0007(2) 0.0064(2) -0.0008(2)
N1 0.0177(13) 0.0233(14) 0.0128(12) 0.0015(10) 0.0060(11) -0.0011(10)
N2 0.0178(13) 0.0229(14) 0.0134(12) -0.0012(10) 0.0053(11) -0.0008(10)
C1 0.0196(15) 0.0178(14) 0.0142(14) 0.0017(11) 0.0060(12) 0.0015(11)
C2 0.0194(17) 0.0292(16) 0.0209(16) 0.0001(12) 0.0069(14) -0.0005(14)
C3 0.0240(17) 0.0287(17) 0.0221(16) 0.0013(13) 0.0125(14) 0.0008(14)
C4 0.0211(16) 0.0204(14) 0.0164(14) -0.0006(12) 0.0079(13) -0.0012(12)
C5 0.0251(17) 0.0201(15) 0.0155(14) 0.0005(12) 0.0092(13) -0.0003(12)
C6 0.0202(16) 0.0339(17) 0.0152(14) 0.0016(13) 0.0066(13) -0.0026(13)
C7 0.0284(19) 0.0383(19) 0.0302(18) -0.0034(15) 0.0151(16) -0.0078(16)
C8 0.035(2) 0.049(2) 0.039(2) -0.0018(17) 0.0190(19) -0.0199(18)
C9 0.047(2) 0.069(3) 0.0242(18) 0.001(2) 0.0232(19) -0.0110(19)
C10 0.066(3) 0.062(3) 0.041(2) -0.007(2) 0.040(2) -0.003(2)
C11 0.054(2) 0.039(2) 0.034(2) -0.0051(17) 0.031(2) -0.0081(17)
C12 0.0218(17) 0.0192(14) 0.0147(14) 0.0002(12) 0.0059(13) -0.0004(12)
C13 0.0282(18) 0.0299(18) 0.0117(14) 0.0011(13) 0.0066(14) -0.0024(13)
C14 0.0242(18) 0.0260(16) 0.0133(14) 0.0040(13) 0.0025(13) -0.0008(13)
C15 0.0243(17) 0.0177(15) 0.0119(14) 0.0008(11) 0.0052(13) -0.0003(11)
C16 0.0176(15) 0.0157(14) 0.0132(13) 0.0012(11) 0.0020(12) 0.0018(11)
C17 0.0193(16) 0.0242(16) 0.0143(14) 0.0013(11) 0.0062(13) -0.0036(12)
C18 0.0220(17) 0.0182(15) 0.0182(15) -0.0013(12) 0.0063(14) -0.0025(12)
C19 0.0236(18) 0.0258(16) 0.0188(16) 0.0046(13) 0.0051(14) -0.0006(14)
C20 0.0184(17) 0.0360(18) 0.0202(16) -0.0016(13) 0.0038(14) -0.0031(14)
C21 0.0298(19) 0.0315(18) 0.0309(18) -0.0094(14) 0.0097(16) 0.0013(15)
C22 0.0284(19) 0.0235(16) 0.0243(17) 0.0003(13) 0.0073(15) 0.0033(14)

loop_
_atom_type_symbol
_atom_type_description
_atom_type_scat_dispersion_real
_atom_type_scat_dispersion_imag
_atom_type_scat_source
C C 0.0033 0.0016 'International Tables Vol C Tables 4.2.6.8 and 6.1.1.4'
H H 0 0 'International Tables Vol C Tables 4.2.6.8 and 6.1.1.4'
N N 0.0061 0.0033 'International Tables Vol C Tables 4.2.6.8 and 6.1.1.4'
Cu Cu 0.3201 1.2651 'International Tables Vol C Tables 4.2.6.8 and 6.1.1.4'

loop_
_exptl_crystal_face_index_h
_exptl_crystal_face_index_k
_exptl_crystal_face_index_l
_exptl_crystal_face_perp_dist
1 0 -1 0.0050
-1 0 1 0.0056
-1 -1 -2 0.2769
5 -10 7 0.0897
-6 9 -8 0.1206
-5 10 -7 0.1368
5 4 14 0.2875

loop_
_geom_angle_atom_site_label_1
_geom_angle_atom_site_label_2
_geom_angle_atom_site_label_3
_geom_angle_site_symmetry_1
_geom_angle_site_symmetry_3
_geom_angle
N1 Cu1 N1 3 . 180.00(14)
N1 Cu1 N2 3 . 89.94(10)
N1 Cu1 N2 . . 90.06(10)
N1 Cu1 N2 3 3 90.06(10)
N1 Cu1 N2 . 3 89.94(10)
N2 Cu1 N2 . 3 180.00(14)
C4 N1 C1 . . 105.8(2)
C4 N1 Cu1 . . 126.9(2)
C1 N1 Cu1 . . 127.2(2)
C12 N2 C15 . . 106.1(2)
C12 N2 Cu1 . . 126.9(2)
C15 N2 Cu1 . . 126.9(2)
N1 C1 C16 . 3 126.3(3)
N1 C1 C2 . . 109.5(3)
C16 C1 C2 3 . 124.2(3)
C3 C2 C1 . . 107.7(3)
C3 C2 H2 . . 126.2
C1 C2 H2 . . 126.2
C2 C3 C4 . . 106.8(3)
C2 C3 H3 . . 126.6
C4 C3 H3 . . 126.6
N1 C4 C5 . . 126.2(3)
N1 C4 C3 . . 110.2(3)
C5 C4 C3 . . 123.6(3)
C12 C5 C4 . . 123.4(3)
C12 C5 C6 . . 118.3(3)
C4 C5 C6 . . 118.3(3)
C11 C6 C7 . . 119.0(3)
C11 C6 C5 . . 121.1(3)
C7 C6 C5 . . 120.0(3)
C6 C7 C8 . . 119.5(3)
C6 C7 H7 . . 120.2
C8 C7 H7 . . 120.2
C9 C8 C7 . . 121.4(4)
C9 C8 H8 . . 119.3
C7 C8 H8 . . 119.3
C8 C9 C10 . . 119.9(3)
C8 C9 H9 . . 120.1
C10 C9 H9 . . 120.1
C9 C10 C11 . . 118.9(4)
C9 C10 H10 . . 120.5
C11 C10 H10 . . 120.5
C6 C11 C10 . . 121.3(3)
C6 C11 H11 . . 119.4
C10 C11 H11 . . 119.4
N2 C12 C5 . . 126.4(3)
N2 C12 C13 . . 110.2(3)
C5 C12 C13 . . 123.4(3)
C14 C13 C12 . . 106.5(3)
C14 C13 H13 . . 126.7
C12 C13 H13 . . 126.7
C13 C14 C15 . . 107.7(3)
C13 C14 H14 . . 126.2
C15 C14 H14 . . 126.2
N2 C15 C16 . . 126.2(3)
N2 C15 C14 . . 109.6(3)
C16 C15 C14 . . 124.2(3)
C1 C16 C15 3 . 123.3(3)
C1 C16 C17 3 . 118.4(3)
C15 C16 C17 . . 118.2(3)
C18 C17 C22 . . 118.7(3)
C18 C17 C16 . . 120.6(3)
C22 C17 C16 . . 120.7(3)
C19 C18 C17 . . 121.1(3)
C19 C18 H18 . . 119.5
C17 C18 H18 . . 119.5
C20 C19 C18 . . 120.0(3)
C20 C19 H19 . . 120
C18 C19 H19 . . 120
C21 C20 C19 . . 119.5(3)
C21 C20 H20 . . 120.3
C19 C20 H20 . . 120.3
C20 C21 C22 . . 121.1(3)
C20 C21 H21 . . 119.4
C22 C21 H21 . . 119.4
C21 C22 C17 . . 119.6(3)
C21 C22 H22 . . 120.2
C17 C22 H22 . . 120.2

loop_
_geom_bond_atom_site_label_1
_geom_bond_atom_site_label_2
_geom_bond_site_symmetry_2
_geom_bond_distance
Cu1 N1 3 2.000(2)
Cu1 N1 . 2.000(2)
Cu1 N2 . 2.010(2)
Cu1 N2 3 2.010(2)
N1 C4 . 1.373(4)
N1 C1 . 1.377(4)
N2 C12 . 1.366(4)
N2 C15 . 1.376(4)
C1 C16 3 1.390(4)
C1 C2 . 1.440(4)
C2 C3 . 1.341(4)
C2 H2 . 0.95
C3 C4 . 1.438(4)
C3 H3 . 0.95
C4 C5 . 1.397(4)
C5 C12 . 1.393(4)
C5 C6 . 1.499(4)
C6 C11 . 1.381(5)
C6 C7 . 1.384(5)
C7 C8 . 1.395(5)
C7 H7 . 0.95
C8 C9 . 1.356(6)
C8 H8 . 0.95
C9 C10 . 1.389(6)
C9 H9 . 0.95
C10 C11 . 1.394(5)
C10 H10 . 0.95
C11 H11 . 0.95
C12 C13 . 1.445(4)
C13 C14 . 1.344(5)
C13 H13 . 0.95
C14 C15 . 1.436(4)
C14 H14 . 0.95
C15 C16 . 1.396(4)
C16 C1 3 1.390(4)
C16 C17 . 1.498(4)
C17 C18 . 1.383(4)
C17 C22 . 1.392(4)
C18 C19 . 1.383(4)
C18 H18 . 0.95
C19 C20 . 1.375(5)
C19 H19 . 0.95
C20 C21 . 1.372(5)
C20 H20 . 0.95
C21 C22 . 1.386(5)
C21 H21 . 0.95
C22 H22 . 0.95

loop_
_geom_torsion_atom_site_label_1
_geom_torsion_atom_site_label_2
_geom_torsion_atom_site_label_3
_geom_torsion_atom_site_label_4
_geom_torsion_site_symmetry_1
_geom_torsion_site_symmetry_4
_geom_torsion
N2 Cu1 N1 C4 . . 4.6(2)
N2 Cu1 N1 C4 3 . -175.4(2)
N2 Cu1 N1 C1 . . 179.9(2)
N2 Cu1 N1 C1 3 . -0.1(2)
N1 Cu1 N2 C12 3 . 177.7(3)
N1 Cu1 N2 C12 . . -2.3(3)
N1 Cu1 N2 C15 3 . 2.5(2)
N1 Cu1 N2 C15 . . -177.5(2)
C4 N1 C1 C16 . 3 178.9(3)
Cu1 N1 C1 C16 . 3 2.9(4)
C4 N1 C1 C2 . . 1.4(3)
Cu1 N1 C1 C2 . . -174.7(2)
N1 C1 C2 C3 . . -0.2(3)
C16 C1 C2 C3 3 . -177.8(3)
C1 C2 C3 C4 . . -1.1(4)
C1 N1 C4 C5 . . 178.3(3)
Cu1 N1 C4 C5 . . -5.6(4)
C1 N1 C4 C3 . . -2.1(3)
Cu1 N1 C4 C3 . . 174.00(19)
C2 C3 C4 N1 . . 2.0(4)
C2 C3 C4 C5 . . -178.3(3)
N1 C4 C5 C12 . . 2.7(5)
C3 C4 C5 C12 . . -176.9(3)
N1 C4 C5 C6 . . -178.1(3)
C3 C4 C5 C6 . . 2.3(5)
C12 C5 C6 C11 . . -107.3(4)
C4 C5 C6 C11 . . 73.4(4)
C12 C5 C6 C7 . . 73.7(4)
C4 C5 C6 C7 . . -105.5(4)
C11 C6 C7 C8 . . 2.6(5)
C5 C6 C7 C8 . . -178.4(3)
C6 C7 C8 C9 . . -0.6(6)
C7 C8 C9 C10 . . -1.9(6)
C8 C9 C10 C11 . . 2.5(7)
C7 C6 C11 C10 . . -2.0(6)
C5 C6 C11 C10 . . 179.0(4)
C9 C10 C11 C6 . . -0.5(7)
C15 N2 C12 C5 . . 176.6(3)
Cu1 N2 C12 C5 . . 0.6(5)
C15 N2 C12 C13 . . -0.9(3)
Cu1 N2 C12 C13 . . -176.94(19)
C4 C5 C12 N2 . . -0.1(5)
C6 C5 C12 N2 . . -179.3(3)
C4 C5 C12 C13 . . 177.2(3)
C6 C5 C12 C13 . . -2.0(5)
N2 C12 C13 C14 . . 1.4(4)
C5 C12 C13 C14 . . -176.2(3)
C12 C13 C14 C15 . . -1.2(3)
C12 N2 C15 C16 . . -178.9(3)
Cu1 N2 C15 C16 . . -3.0(4)
C12 N2 C15 C14 . . 0.2(3)
Cu1 N2 C15 C14 . . 176.19(19)
C13 C14 C15 N2 . . 0.7(4)
C13 C14 C15 C16 . . 179.8(3)
N2 C15 C16 C1 . 3 -0.2(5)
C14 C15 C16 C1 . 3 -179.2(3)
N2 C15 C16 C17 . . -179.8(3)
C14 C15 C16 C17 . . 1.2(4)
C1 C16 C17 C18 3 . -112.7(3)
C15 C16 C17 C18 . . 66.9(4)
C1 C16 C17 C22 3 . 67.6(4)
C15 C16 C17 C22 . . -112.8(3)
C22 C17 C18 C19 . . -0.9(5)
C16 C17 C18 C19 . . 179.5(3)
C17 C18 C19 C20 . . 0.9(5)
C18 C19 C20 C21 . . -0.4(5)
C19 C20 C21 C22 . . -0.2(5)
C20 C21 C22 C17 . . 0.2(5)
C18 C17 C22 C21 . . 0.3(5)
C16 C17 C22 C21 . . 179.9(3)
